data_4115241
loop_
_publ_author_name
'Kazuko Matsumoto'
'Yoshihiro Moriya'
'Hiroyasu Sugiyama'
'Md. Munkir Hossain'
'Yong-Shou Lin'

_publ_section_title
;
 Dehydration Reaction of Hydroxyl Substituted Alkenes and Alkynes on the
 Ru2S2 Complex
;
_journal_name_full 'Journal of the American Chemical Society'
_journal_page_first 13106
_journal_page_last 13113
_journal_paper_doi 10.1021/ja020660z
_journal_volume 124
_journal_year 2002
_chemical_formula_sum 'C38 H70 F12 N6 O27 P4 Ru2 S6'
_chemical_formula_weight 1789.38
_chemical_name_systematic
; 
 ? 
;
_space_group_IT_number 2
_symmetry_cell_setting triclinic
_symmetry_space_group_name_Hall '-P 1'
_symmetry_space_group_name_H-M 'P -1'
_atom_sites_solution_hydrogens geom
_atom_sites_solution_primary direct
_atom_sites_solution_secondary difmap
_audit_creation_method SHELXL-97
_cell_angle_alpha 87.759(3)
_cell_angle_beta 89.973(3)
_cell_angle_gamma 62.913(2)
_cell_formula_units_Z 2
_cell_length_a 11.9505(14)
_cell_length_b 12.4584(15)
_cell_length_c 26.732(3)
_cell_measurement_temperature 124(2)
_cell_volume 3540.0(7)
_computing_structure_refinement 'SHELXL-97 (Sheldrick, 1997)'
_computing_structure_solution 'SHELXS-97 (Sheldrick, 1990)'
_diffrn_ambient_temperature 124(2)
_diffrn_measured_fraction_theta_full 0.911
_diffrn_measured_fraction_theta_max 0.911
_diffrn_radiation_monochromator graphite
_diffrn_radiation_source 'fine-focus sealed tube'
_diffrn_radiation_type MoK\a
_diffrn_radiation_wavelength 0.71073
_diffrn_reflns_av_R_equivalents 0.0955
_diffrn_reflns_av_sigmaI/netI 0.3705
_diffrn_reflns_limit_h_max 14
_diffrn_reflns_limit_h_min -15
_diffrn_reflns_limit_k_max 16
_diffrn_reflns_limit_k_min -16
_diffrn_reflns_limit_l_max 34
_diffrn_reflns_limit_l_min -24
_diffrn_reflns_number 22081
_diffrn_reflns_theta_full 27.65
_diffrn_reflns_theta_max 27.65
_diffrn_reflns_theta_min 0.76
_exptl_absorpt_coefficient_mu 0.803
_exptl_crystal_density_diffrn 1.679
_exptl_crystal_F_000 1816
_refine_diff_density_max 1.865
_refine_diff_density_min -1.070
_refine_diff_density_rms 0.166
_refine_ls_extinction_method none
_refine_ls_goodness_of_fit_ref 0.868
_refine_ls_hydrogen_treatment mixed
_refine_ls_matrix_type full
_refine_ls_number_parameters 724
_refine_ls_number_reflns 15040
_refine_ls_number_restraints 0
_refine_ls_restrained_S_all 0.868
_refine_ls_R_factor_all 0.2590
_refine_ls_R_factor_gt 0.0893
_refine_ls_shift/su_max 1.664
_refine_ls_shift/su_mean 0.007
_refine_ls_structure_factor_coef Fsqd
_refine_ls_weighting_details 'calc w=1/[\s^2^(Fo^2^)+(0.0935P)^2^+0.0000P] where P=(Fo^2^+2Fc^2^)/3'
_refine_ls_weighting_scheme calc
_refine_ls_wR_factor_gt 0.1902
_refine_ls_wR_factor_ref 0.2550
_reflns_number_gt 4810
_reflns_number_total 15040
_reflns_threshold_expression >2sigma(I)
_cod_data_source_file ja020660z_03.cif
_cod_data_source_block complex4
_cod_original_cell_volume 3540.1(7)
_cod_database_code 4115241

loop_
_symmetry_equiv_pos_as_xyz
'x, y, z'
'-x, -y, -z'

loop_
_atom_site_label
_atom_site_type_symbol
_atom_site_fract_x
_atom_site_fract_y
_atom_site_fract_z
_atom_site_U_iso_or_equiv
_atom_site_adp_type
_atom_site_occupancy
_atom_site_symmetry_multiplicity
_atom_site_calc_flag
_atom_site_refinement_flags
Ru1 Ru 0.54982(9) 0.74767(8) 0.35652(4) 0.0243(3) Uani 1 1 d .
Ru2 Ru 0.26235(10) 0.77029(9) 0.18537(4) 0.0308(3) Uani 1 1 d .
S1 S 0.3741(3) 0.7824(3) 0.30855(11) 0.0269(7) Uani 1 1 d .
S2 S 0.3874(3) 0.8295(3) 0.23232(12) 0.0285(8) Uani 1 1 d .
P1 P 0.4361(3) 0.7497(3) 0.42387(12) 0.0272(8) Uani 1 1 d .
P2 P 0.6216(3) 0.5473(3) 0.34999(12) 0.0283(8) Uani 1 1 d .
P3 P 0.3244(4) 0.8390(3) 0.11796(13) 0.0405(10) Uani 1 1 d .
P4 P 0.4285(4) 0.5881(3) 0.17949(14) 0.0461(10) Uani 1 1 d .
N1 N 0.7021(9) 0.7232(8) 0.3985(4) 0.027(2) Uani 1 1 d .
N2 N 0.6564(9) 0.7534(8) 0.2950(4) 0.031(3) Uani 1 1 d .
N3 N 0.4969(9) 0.9331(9) 0.3593(4) 0.032(3) Uani 1 1 d .
N4 N 0.1528(11) 0.7151(9) 0.1432(4) 0.045(3) Uani 1 1 d .
N5 N 0.1929(10) 0.7114(9) 0.2479(4) 0.031(3) Uani 1 1 d .
N6 N 0.1003(11) 0.9362(9) 0.1916(4) 0.035(3) Uani 1 1 d .
O2 O 0.5201(7) 0.6685(7) 0.4692(3) 0.037(2) Uani 1 1 d .
O3 O 0.3493(8) 0.8754(7) 0.4472(3) 0.041(2) Uani 1 1 d .
O4 O 0.3341(7) 0.7070(7) 0.4117(3) 0.033(2) Uani 1 1 d .
O5 O 0.6528(7) 0.4626(7) 0.3994(3) 0.031(2) Uani 1 1 d .
O6 O 0.7451(7) 0.4960(7) 0.3183(3) 0.031(2) Uani 1 1 d .
O7 O 0.5331(8) 0.5067(7) 0.3212(3) 0.040(2) Uani 1 1 d .
O8 O 0.2754(9) 0.9787(8) 0.1197(3) 0.047(2) Uani 1 1 d .
O9 O 0.2869(9) 0.8157(8) 0.0648(3) 0.054(3) Uani 1 1 d .
O10 O 0.4699(10) 0.7844(10) 0.1132(4) 0.065(3) Uani 1 1 d .
O11 O 0.3984(9) 0.4901(8) 0.2079(4) 0.061(3) Uani 1 1 d .
O12 O 0.5547(9) 0.5754(7) 0.2041(3) 0.050(3) Uani 1 1 d .
O13 O 0.4804(10) 0.5336(8) 0.1273(4) 0.067(3) Uani 1 1 d .
C7 C 0.4739(12) 0.6557(12) 0.5173(4) 0.042(4) Uani 1 1 d .
H7A H 0.4198 0.7358 0.5297 0.063 Uiso 1 1 calc R
H7B H 0.5448 0.6121 0.5408 0.063 Uiso 1 1 calc R
H7C H 0.4253 0.6105 0.5145 0.063 Uiso 1 1 calc R
C8 C 0.4029(15) 0.9420(12) 0.4733(5) 0.063(5) Uani 1 1 d .
H8A H 0.3792 0.9471 0.5086 0.095 Uiso 1 1 calc R
H8B H 0.3708 1.0236 0.4580 0.095 Uiso 1 1 calc R
H8C H 0.4947 0.9003 0.4711 0.095 Uiso 1 1 calc R
C9 C 0.2262(11) 0.7266(12) 0.4404(5) 0.046(4) Uani 1 1 d .
H9A H 0.2174 0.7814 0.4672 0.068 Uiso 1 1 calc R
H9B H 0.2361 0.6494 0.4552 0.068 Uiso 1 1 calc R
H9C H 0.1510 0.7626 0.4187 0.068 Uiso 1 1 calc R
C10 C 0.7551(12) 0.4458(10) 0.4320(5) 0.041(4) Uani 1 1 d .
H10A H 0.8232 0.4476 0.4122 0.062 Uiso 1 1 calc R
H10B H 0.7858 0.3677 0.4504 0.062 Uiso 1 1 calc R
H10C H 0.7262 0.5105 0.4558 0.062 Uiso 1 1 calc R
C11 C 0.8137(13) 0.3664(10) 0.3101(5) 0.047(4) Uani 1 1 d .
H11A H 0.8173 0.3207 0.3413 0.070 Uiso 1 1 calc R
H11B H 0.8993 0.3463 0.2995 0.070 Uiso 1 1 calc R
H11C H 0.7704 0.3454 0.2840 0.070 Uiso 1 1 calc R
C12 C 0.4616(15) 0.4553(15) 0.3413(6) 0.071(5) Uani 1 1 d .
H12A H 0.5169 0.3722 0.3531 0.106 Uiso 1 1 calc R
H12B H 0.4032 0.4552 0.3156 0.106 Uiso 1 1 calc R
H12C H 0.4141 0.5020 0.3694 0.106 Uiso 1 1 calc R
C13 C 0.3124(15) 1.0483(14) 0.0858(5) 0.067(5) Uani 1 1 d .
H13A H 0.3940 0.9956 0.0716 0.101 Uiso 1 1 calc R
H13B H 0.3191 1.1121 0.1038 0.101 Uiso 1 1 calc R
H13C H 0.2493 1.0846 0.0587 0.101 Uiso 1 1 calc R
C14 C 0.1561(15) 0.8736(14) 0.0469(5) 0.070(5) Uani 1 1 d .
H14A H 0.1002 0.9000 0.0756 0.105 Uiso 1 1 calc R
H14B H 0.1393 0.8159 0.0284 0.105 Uiso 1 1 calc R
H14C H 0.1412 0.9436 0.0248 0.105 Uiso 1 1 calc R
C15 C 0.5382(17) 0.7680(18) 0.0682(8) 0.109(7) Uani 1 1 d .
H15A H 0.5440 0.6964 0.0521 0.163 Uiso 1 1 calc R
H15B H 0.6230 0.7571 0.0759 0.163 Uiso 1 1 calc R
H15C H 0.4948 0.8391 0.0455 0.163 Uiso 1 1 calc R
C16 C 0.4898(18) 0.3635(12) 0.2107(7) 0.110(8) Uani 1 1 d .
H16A H 0.5409 0.3444 0.1805 0.165 Uiso 1 1 calc R
H16B H 0.4459 0.3136 0.2131 0.165 Uiso 1 1 calc R
H16C H 0.5444 0.3471 0.2403 0.165 Uiso 1 1 calc R
C17 C 0.6761(15) 0.5290(16) 0.1862(7) 0.096(7) Uani 1 1 d .
H17A H 0.6868 0.4719 0.1602 0.143 Uiso 1 1 calc R
H17B H 0.7364 0.4873 0.2137 0.143 Uiso 1 1 calc R
H17C H 0.6909 0.5950 0.1719 0.143 Uiso 1 1 calc R
C18 C 0.4055(15) 0.5078(15) 0.0928(7) 0.099(7) Uani 1 1 d .
H18A H 0.3635 0.4666 0.1107 0.148 Uiso 1 1 calc R
H18B H 0.4594 0.4559 0.0671 0.148 Uiso 1 1 calc R
H18C H 0.3421 0.5834 0.0768 0.148 Uiso 1 1 calc R
C19 C 0.7850(11) 0.7232(10) 0.4197(5) 0.027(3) Uani 1 1 d .
C20 C 0.8943(11) 0.7221(11) 0.4454(5) 0.036(3) Uani 1 1 d .
H20A H 0.9317 0.7616 0.4236 0.053 Uiso 1 1 calc R
H20B H 0.9566 0.6385 0.4533 0.053 Uiso 1 1 calc R
H20C H 0.8674 0.7655 0.4765 0.053 Uiso 1 1 calc R
C21 C 0.7179(14) 0.7563(13) 0.2631(5) 0.049(4) Uani 1 1 d .
C22 C 0.7986(16) 0.7591(14) 0.2226(6) 0.086(6) Uani 1 1 d .
H22A H 0.7464 0.8079 0.1940 0.129 Uiso 1 1 calc R
H22B H 0.8518 0.6767 0.2124 0.129 Uiso 1 1 calc R
H22C H 0.8517 0.7945 0.2342 0.129 Uiso 1 1 calc R
C23 C 0.4883(11) 1.0272(11) 0.3571(4) 0.027(3) Uani 1 1 d .
C24 C 0.4741(13) 1.1506(11) 0.3544(5) 0.050(4) Uani 1 1 d .
H24A H 0.4134 1.1977 0.3277 0.075 Uiso 1 1 calc R
H24B H 0.5555 1.1485 0.3473 0.075 Uiso 1 1 calc R
H24C H 0.4438 1.1881 0.3865 0.075 Uiso 1 1 calc R
C25 C 0.0906(13) 0.6893(11) 0.1226(5) 0.041(4) Uani 1 1 d .
C26 C 0.0128(13) 0.6519(12) 0.0931(5) 0.051(4) Uani 1 1 d .
H26A H -0.0027 0.5920 0.1126 0.077 Uiso 1 1 calc R
H26B H 0.0564 0.6165 0.0623 0.077 Uiso 1 1 calc R
H26C H -0.0675 0.7223 0.0845 0.077 Uiso 1 1 calc R
C27 C 0.1500(12) 0.6805(11) 0.2802(5) 0.038(4) Uani 1 1 d .
C28 C 0.1002(15) 0.6386(13) 0.3207(6) 0.066(5) Uani 1 1 d .
H28A H 0.1068 0.5595 0.3135 0.098 Uiso 1 1 calc R
H28B H 0.0118 0.6960 0.3251 0.098 Uiso 1 1 calc R
H28C H 0.1480 0.6316 0.3515 0.098 Uiso 1 1 calc R
C29 C 0.0087(14) 1.0218(13) 0.1935(5) 0.037(4) Uani 1 1 d .
C30 C -0.1072(12) 1.1306(12) 0.1971(6) 0.053(4) Uani 1 1 d .
H30A H -0.1225 1.1515 0.2322 0.079 Uiso 1 1 calc R
H30B H -0.1765 1.1180 0.1837 0.079 Uiso 1 1 calc R
H30C H -0.1017 1.1964 0.1777 0.079 Uiso 1 1 calc R
C1 C 0.2513(11) 0.9261(12) 0.3195(5) 0.035(3) Uani 1 1 d .
H1 H 0.220(8) 0.929(7) 0.355(3) 0.00(2) Uiso 1 1 d .
C2 C 0.2218(11) 1.0151(11) 0.2854(4) 0.032(3) Uani 1 1 d .
H2 H 0.1500 1.0905 0.2891 0.038 Uiso 1 1 calc R
C3 C 0.3033(11) 0.9945(10) 0.2412(5) 0.027(3) Uani 1 1 d .
H3 H 0.249(8) 1.039(7) 0.217(3) 0.00(2) Uiso 1 1 d .
C4 C 0.4540(13) 1.0477(13) 0.2086(5) 0.045(4) Uani 1 1 d .
H4A H 0.3997 1.1181 0.1865 0.054 Uiso 1 1 calc R
H4B H 0.4835 0.9738 0.1893 0.054 Uiso 1 1 calc R
C5 C 0.5607(15) 1.0618(13) 0.2283(5) 0.049(4) Uani 1 1 d .
C6 C 0.6444(15) 1.0691(13) 0.2471(6) 0.059(5) Uani 1 1 d .
H6 H 0.7128 1.0751 0.2625 0.071 Uiso 1 1 calc R
O1 O 0.3884(8) 1.0393(7) 0.2510(3) 0.036(2) Uani 1 1 d .
C31 C 0.112(3) 0.407(3) 0.2343(11) 0.153(10) Uiso 1 1 d .
F1 F 0.2273(11) 0.3412(10) 0.2545(5) 0.115(4) Uiso 1 1 d .
F2 F 0.1266(11) 0.5094(11) 0.2159(5) 0.126(4) Uiso 1 1 d .
F3 F 0.0103(13) 0.4550(12) 0.2631(5) 0.140(5) Uiso 1 1 d .
O14 O -0.0312(10) 0.4328(10) 0.1612(4) 0.082(4) Uiso 1 1 d .
O15 O 0.0695(11) 0.2473(10) 0.2095(5) 0.092(4) Uiso 1 1 d .
O16 O 0.1902(14) 0.3132(14) 0.1550(6) 0.136(5) Uiso 1 1 d .
S3 S 0.0755(4) 0.3469(4) 0.18520(17) 0.0628(12) Uiso 1 1 d .
C32 C 0.870(4) 0.084(3) 0.4155(14) 0.184(14) Uiso 1 1 d .
F4 F 0.779(2) 0.1649(19) 0.4164(8) 0.226(9) Uiso 1 1 d .
F5 F 0.9080(13) -0.0043(13) 0.4524(6) 0.158(5) Uiso 1 1 d .
F6 F 0.9727(15) 0.1025(13) 0.4107(6) 0.164(6) Uiso 1 1 d .
O17 O 1.0027(11) -0.1003(10) 0.3575(5) 0.087(4) Uiso 1 1 d .
O18 O 0.7861(13) -0.0374(12) 0.3665(6) 0.119(5) Uiso 1 1 d .
O19 O 0.8539(11) 0.0865(11) 0.3166(5) 0.093(4) Uiso 1 1 d .
S4 S 0.8798(4) -0.0023(4) 0.35763(16) 0.0582(11) Uiso 1 1 d .
C33 C 0.8900(13) 0.6647(12) 0.5995(5) 0.046(4) Uiso 1 1 d .
F7 F 0.9484(7) 0.7115(7) 0.5701(3) 0.061(2) Uiso 1 1 d .
F8 F 0.8316(8) 0.7421(8) 0.6329(4) 0.081(3) Uiso 1 1 d .
F9 F 0.9779(8) 0.5634(7) 0.6218(3) 0.065(2) Uiso 1 1 d .
O20 O 0.7262(8) 0.5876(7) 0.6017(3) 0.044(2) Uiso 1 1 d .
O21 O 0.6944(7) 0.7505(7) 0.5414(3) 0.037(2) Uiso 1 1 d .
O22 O 0.8560(8) 0.5481(8) 0.5279(3) 0.048(2) Uiso 1 1 d .
S5 S 0.7799(3) 0.6330(3) 0.56289(12) 0.0335(8) Uiso 1 1 d .
C34 C 0.362(2) 0.876(2) 0.9197(11) 0.122(8) Uiso 1 1 d .
F10 F 0.3400(10) 0.8061(10) 0.9490(5) 0.111(4) Uiso 1 1 d .
F11 F 0.4219(16) 0.8298(15) 0.8817(7) 0.183(6) Uiso 1 1 d .
F12 F 0.4628(15) 0.8718(13) 0.9456(6) 0.167(6) Uiso 1 1 d .
O23 O 0.1582(15) 1.0201(14) 0.8876(6) 0.145(6) Uiso 1 1 d .
O24 O 0.3104(13) 1.0861(12) 0.8849(5) 0.116(5) Uiso 1 1 d .
O25 O 0.2212(13) 1.0706(12) 0.9616(6) 0.123(5) Uiso 1 1 d .
S6 S 0.2527(4) 1.0281(4) 0.91260(18) 0.0664(12) Uiso 1 1 d .
C35 C 0.170(2) 0.474(2) 0.9674(8) 0.132(11) Uani 1 1 d .
H35A H 0.0835 0.4843 0.9724 0.158 Uiso 1 1 calc R
H35B H 0.2134 0.4085 0.9439 0.158 Uiso 1 1 calc R
C36 C 0.169(2) 0.6001(18) 0.9472(7) 0.097(7) Uani 1 1 d .
H36A H 0.2522 0.5971 0.9529 0.116 Uiso 1 1 calc R
H36B H 0.1480 0.6149 0.9109 0.116 Uiso 1 1 calc R
C37 C 0.2263(18) 0.3400(16) 1.0329(8) 0.110(8) Uani 1 1 d .
H37A H 0.1411 0.3620 1.0446 0.165 Uiso 1 1 calc R
H37B H 0.2857 0.3085 1.0614 0.165 Uiso 1 1 calc R
H37C H 0.2491 0.2781 1.0080 0.165 Uiso 1 1 calc R
C38 C 0.0239(18) 0.7949(18) 0.9467(7) 0.104(7) Uani 1 1 d .
H38A H 0.0877 0.8187 0.9353 0.156 Uiso 1 1 calc R
H38B H -0.0353 0.8564 0.9683 0.156 Uiso 1 1 calc R
H38C H -0.0215 0.7870 0.9178 0.156 Uiso 1 1 calc R
O26 O 0.2310(12) 0.4519(11) 1.0091(5) 0.102(4) Uani 1 1 d .
O27 O 0.0815(12) 0.6861(11) 0.9734(4) 0.076(3) Uani 1 1 d .

loop_
_atom_site_aniso_label
_atom_site_aniso_U_11
_atom_site_aniso_U_22
_atom_site_aniso_U_33
_atom_site_aniso_U_23
_atom_site_aniso_U_13
_atom_site_aniso_U_12
Ru1 0.0260(6) 0.0242(6) 0.0242(6) 0.0062(4) -0.0041(4) -0.0133(5)
Ru2 0.0422(7) 0.0258(6) 0.0253(6) 0.0034(5) -0.0070(5) -0.0166(5)
S1 0.0290(19) 0.0282(18) 0.0263(18) 0.0038(14) -0.0023(14) -0.0160(16)
S2 0.0328(19) 0.0268(17) 0.0272(19) 0.0047(14) -0.0021(14) -0.0152(16)
P1 0.032(2) 0.0317(19) 0.0227(19) 0.0012(15) -0.0030(15) -0.0184(17)
P2 0.034(2) 0.0251(18) 0.029(2) 0.0036(15) 0.0030(16) -0.0167(17)
P3 0.054(3) 0.044(2) 0.025(2) 0.0015(17) -0.0029(18) -0.025(2)
P4 0.065(3) 0.029(2) 0.033(2) -0.0050(17) -0.007(2) -0.012(2)
N1 0.031(7) 0.031(6) 0.022(6) 0.006(5) 0.005(5) -0.017(5)
N2 0.033(7) 0.018(6) 0.038(7) 0.011(5) -0.007(5) -0.008(5)
N3 0.030(6) 0.029(6) 0.035(7) 0.006(5) -0.005(5) -0.012(6)
N4 0.076(9) 0.023(6) 0.037(8) 0.011(5) -0.014(6) -0.025(7)
N5 0.043(7) 0.031(6) 0.021(6) 0.002(5) -0.009(5) -0.019(6)
N6 0.047(8) 0.030(7) 0.041(7) 0.003(6) -0.014(6) -0.029(6)
O2 0.038(5) 0.051(6) 0.018(5) 0.013(4) -0.006(4) -0.019(5)
O3 0.055(6) 0.031(5) 0.037(6) -0.003(4) 0.009(5) -0.019(5)
O4 0.034(5) 0.049(5) 0.025(5) -0.001(4) 0.001(4) -0.028(5)
O5 0.034(5) 0.028(5) 0.033(5) 0.008(4) -0.002(4) -0.016(4)
O6 0.038(5) 0.025(5) 0.035(5) -0.003(4) 0.011(4) -0.019(4)
O7 0.047(6) 0.045(5) 0.039(6) 0.009(4) -0.012(4) -0.032(5)
O8 0.079(7) 0.054(6) 0.021(5) 0.007(4) 0.002(5) -0.043(6)
O9 0.072(7) 0.063(6) 0.025(6) 0.003(5) -0.008(5) -0.030(6)
O10 0.059(8) 0.093(8) 0.039(7) 0.010(6) 0.007(6) -0.031(7)
O11 0.091(8) 0.028(6) 0.061(7) -0.002(5) -0.006(6) -0.025(6)
O12 0.045(6) 0.039(6) 0.037(6) -0.004(5) -0.007(5) 0.006(5)
O13 0.072(8) 0.051(7) 0.048(7) -0.020(5) 0.006(6) -0.001(6)
C7 0.044(9) 0.070(10) 0.019(8) -0.004(7) -0.001(6) -0.033(8)
C8 0.127(15) 0.043(9) 0.046(10) -0.008(8) 0.016(10) -0.062(10)
C9 0.027(8) 0.075(11) 0.041(9) 0.005(8) 0.003(7) -0.029(8)
C10 0.046(9) 0.026(7) 0.051(10) 0.012(7) 0.000(7) -0.017(7)
C11 0.059(10) 0.026(8) 0.053(10) -0.017(7) 0.014(8) -0.017(7)
C12 0.104(14) 0.120(14) 0.049(11) -0.010(10) 0.019(9) -0.104(13)
C13 0.124(15) 0.090(12) 0.017(8) 0.019(8) -0.018(9) -0.077(12)
C14 0.111(14) 0.093(13) 0.026(9) 0.031(8) -0.042(9) -0.067(12)
C15 0.074(15) 0.116(17) 0.098(18) -0.013(14) 0.017(13) -0.009(13)
C16 0.155(19) 0.011(9) 0.127(19) 0.011(9) 0.014(15) -0.007(11)
C17 0.052(12) 0.107(16) 0.082(15) -0.019(12) 0.027(10) 0.004(11)
C18 0.072(13) 0.092(14) 0.090(15) -0.063(12) -0.026(11) 0.004(11)
C19 0.020(7) 0.015(6) 0.030(8) 0.008(5) 0.005(6) 0.006(6)
C20 0.039(8) 0.038(8) 0.039(9) 0.006(6) -0.010(6) -0.026(7)
C21 0.044(10) 0.051(10) 0.033(9) 0.027(8) -0.007(7) -0.008(8)
C22 0.089(14) 0.076(12) 0.070(13) 0.022(10) 0.047(11) -0.019(11)
C23 0.029(8) 0.028(7) 0.031(8) -0.002(6) -0.002(6) -0.019(7)
C24 0.070(11) 0.035(8) 0.062(11) -0.007(7) 0.007(8) -0.040(8)
C25 0.059(10) 0.026(8) 0.042(9) 0.007(7) -0.014(8) -0.025(8)
C26 0.071(11) 0.053(9) 0.047(10) -0.001(7) -0.023(8) -0.044(9)
C27 0.045(9) 0.031(8) 0.040(9) 0.011(7) -0.022(7) -0.019(7)
C28 0.093(13) 0.052(10) 0.056(11) 0.020(8) 0.003(9) -0.039(10)
C29 0.048(10) 0.034(8) 0.034(9) 0.003(7) -0.010(7) -0.022(8)
C30 0.034(9) 0.045(9) 0.069(12) 0.004(8) -0.007(8) -0.009(8)
C1 0.027(8) 0.065(10) 0.018(8) 0.003(7) 0.000(6) -0.025(7)
C2 0.031(8) 0.027(7) 0.023(8) -0.006(6) -0.006(6) 0.000(6)
C3 0.026(8) 0.023(7) 0.028(8) 0.011(6) -0.005(6) -0.009(6)
C4 0.057(10) 0.060(10) 0.031(9) 0.007(7) 0.001(7) -0.038(9)
C5 0.063(11) 0.057(10) 0.038(9) 0.022(8) -0.003(8) -0.039(9)
C6 0.063(12) 0.070(11) 0.051(11) 0.017(9) -0.013(9) -0.037(10)
O1 0.052(6) 0.033(5) 0.035(6) 0.006(4) -0.010(4) -0.029(5)
C35 0.096(17) 0.18(3) 0.085(18) -0.074(18) -0.039(14) -0.029(17)
C36 0.116(18) 0.080(15) 0.053(13) 0.004(11) 0.023(12) -0.010(14)
C37 0.130(18) 0.089(15) 0.13(2) 0.040(13) 0.017(15) -0.065(14)
C38 0.125(18) 0.111(17) 0.053(13) -0.015(12) -0.038(12) -0.032(14)
O26 0.098(10) 0.097(10) 0.097(12) -0.009(9) -0.001(9) -0.033(9)
O27 0.093(10) 0.065(8) 0.057(8) 0.001(7) -0.001(7) -0.026(8)

loop_
_atom_type_symbol
_atom_type_description
_atom_type_scat_dispersion_real
_atom_type_scat_dispersion_imag
_atom_type_scat_source
C C 0.0033 0.0016 'International Tables Vol C Tables 4.2.6.8 and 6.1.1.4'
H H 0.0000 0.0000 'International Tables Vol C Tables 4.2.6.8 and 6.1.1.4'
N N 0.0061 0.0033 'International Tables Vol C Tables 4.2.6.8 and 6.1.1.4'
O O 0.0106 0.0060 'International Tables Vol C Tables 4.2.6.8 and 6.1.1.4'
F F 0.0171 0.0103 'International Tables Vol C Tables 4.2.6.8 and 6.1.1.4'
P P 0.1023 0.0942 'International Tables Vol C Tables 4.2.6.8 and 6.1.1.4'
S S 0.1246 0.1234 'International Tables Vol C Tables 4.2.6.8 and 6.1.1.4'
Ru Ru -1.2594 0.8363 'International Tables Vol C Tables 4.2.6.8 and 6.1.1.4'

loop_
_geom_angle_atom_site_label_1
_geom_angle_atom_site_label_2
_geom_angle_atom_site_label_3
_geom_angle
N1 Ru1 N2 85.2(4)
N1 Ru1 N3 85.6(4)
N2 Ru1 N3 84.7(4)
N1 Ru1 P1 93.4(3)
N2 Ru1 P1 177.1(3)
N3 Ru1 P1 92.7(3)
N1 Ru1 P2 92.1(3)
N2 Ru1 P2 90.7(3)
N3 Ru1 P2 175.0(3)
P1 Ru1 P2 91.85(12)
N1 Ru1 S1 178.1(3)
N2 Ru1 S1 94.5(3)
N3 Ru1 S1 92.5(3)
P1 Ru1 S1 86.80(12)
P2 Ru1 S1 89.78(12)
N4 Ru2 N6 87.3(4)
N4 Ru2 N5 84.9(4)
N6 Ru2 N5 85.3(4)
N4 Ru2 P3 93.2(3)
N6 Ru2 P3 92.0(3)
N5 Ru2 P3 176.7(3)
N4 Ru2 P4 90.3(3)
N6 Ru2 P4 176.8(3)
N5 Ru2 P4 92.3(3)
P3 Ru2 P4 90.34(15)
N4 Ru2 S2 179.2(3)
N6 Ru2 S2 93.5(3)
N5 Ru2 S2 95.2(3)
P3 Ru2 S2 86.71(13)
P4 Ru2 S2 88.88(13)
C1 S1 S2 92.7(4)
C1 S1 Ru1 110.0(4)
S2 S1 Ru1 113.24(15)
C3 S2 S1 94.1(4)
C3 S2 Ru2 110.0(4)
S1 S2 Ru2 107.24(15)
O2 P1 O4 108.2(4)
O2 P1 O3 104.6(5)
O4 P1 O3 99.7(5)
O2 P1 Ru1 112.5(3)
O4 P1 Ru1 112.1(3)
O3 P1 Ru1 118.4(3)
O6 P2 O7 103.5(5)
O6 P2 O5 106.4(4)
O7 P2 O5 100.3(4)
O6 P2 Ru1 109.2(3)
O7 P2 Ru1 116.3(3)
O5 P2 Ru1 119.5(3)
O10 P3 O8 105.6(6)
O10 P3 O9 100.7(6)
O8 P3 O9 106.2(5)
O10 P3 Ru2 114.2(4)
O8 P3 Ru2 110.3(4)
O9 P3 Ru2 118.7(4)
O13 P4 O12 99.1(6)
O13 P4 O11 104.9(6)
O12 P4 O11 106.1(5)
O13 P4 Ru2 121.8(4)
O12 P4 Ru2 114.8(4)
O11 P4 Ru2 108.8(4)
C19 N1 Ru1 171.6(9)
C21 N2 Ru1 177.0(12)
C23 N3 Ru1 167.9(10)
C25 N4 Ru2 176.4(14)
C27 N5 Ru2 176.4(10)
C29 N6 Ru2 175.3(10)
C7 O2 P1 124.8(8)
C8 O3 P1 121.3(9)
C9 O4 P1 126.9(8)
C10 O5 P2 120.6(7)
C11 O6 P2 120.2(7)
C12 O7 P2 127.6(9)
C13 O8 P3 124.4(9)
C14 O9 P3 121.4(9)
C15 O10 P3 126.8(11)
C16 O11 P4 121.1(10)
C17 O12 P4 131.4(10)
C18 O13 P4 121.6(11)
N1 C19 C20 177.9(14)
N2 C21 C22 179.1(17)
N3 C23 C24 178.7(14)
N4 C25 C26 176.8(17)
N5 C27 C28 178.2(15)
N6 C29 C30 178.7(14)
C2 C1 S1 119.8(10)
C1 C2 C3 118.6(11)
O1 C3 C2 108.0(10)
O1 C3 S2 110.6(8)
C2 C3 S2 108.1(8)
O1 C4 C5 105.1(11)
C6 C5 C4 175.1(15)
C3 O1 C4 113.6(9)
F3 C31 F1 121(3)
F3 C31 F2 104(2)
F1 C31 F2 99(2)
F3 C31 S3 108(2)
F1 C31 S3 115(2)
F2 C31 S3 108.1(19)
O14 S3 O15 118.0(7)
O14 S3 O16 112.8(8)
O15 S3 O16 113.4(8)
O14 S3 C31 109.6(11)
O15 S3 C31 100.3(11)
O16 S3 C31 100.2(12)
F4 C32 F5 122(4)
F4 C32 F6 116(4)
F5 C32 F6 102(3)
F4 C32 S4 110(3)
F5 C32 S4 102(2)
F6 C32 S4 101(2)
O18 S4 O17 113.7(8)
O18 S4 O19 115.4(8)
O17 S4 O19 113.9(7)
O18 S4 C32 101.3(13)
O17 S4 C32 106.8(13)
O19 S4 C32 103.9(13)
F8 C33 F7 107.4(11)
F8 C33 F9 109.5(12)
F7 C33 F9 107.7(11)
F8 C33 S5 110.8(10)
F7 C33 S5 110.8(10)
F9 C33 S5 110.6(9)
O22 S5 O21 115.1(5)
O22 S5 O20 116.0(5)
O21 S5 O20 114.3(5)
O22 S5 C33 104.7(6)
O21 S5 C33 102.9(6)
O20 S5 C33 101.2(6)
F11 C34 F10 116(2)
F11 C34 F12 95(2)
F10 C34 F12 97(2)
F11 C34 S6 116(2)
F10 C34 S6 120(2)
F12 C34 S6 106.3(17)
O23 S6 O24 114.0(10)
O23 S6 O25 113.9(10)
O24 S6 O25 113.2(9)
O23 S6 C34 100.8(11)
O24 S6 C34 107.2(11)
O25 S6 C34 106.4(11)
O26 C35 C36 102.1(18)
O27 C36 C35 105.6(16)
C35 O26 C37 105.5(19)
C36 O27 C38 112.5(15)

loop_
_geom_bond_atom_site_label_1
_geom_bond_atom_site_label_2
_geom_bond_distance
Ru1 N1 2.032(10)
Ru1 N2 2.099(11)
Ru1 N3 2.103(10)
Ru1 P1 2.249(3)
Ru1 P2 2.254(3)
Ru1 S1 2.318(3)
Ru2 N4 2.084(12)
Ru2 N6 2.106(12)
Ru2 N5 2.117(11)
Ru2 P3 2.233(4)
Ru2 P4 2.246(4)
Ru2 S2 2.330(3)
S1 C1 1.758(14)
S1 S2 2.124(4)
S2 C3 1.857(12)
P1 O2 1.574(8)
P1 O4 1.574(8)
P1 O3 1.585(9)
P2 O6 1.577(8)
P2 O7 1.577(8)
P2 O5 1.590(8)
P3 O10 1.560(10)
P3 O8 1.566(9)
P3 O9 1.568(9)
P4 O13 1.576(10)
P4 O12 1.584(10)
P4 O11 1.588(10)
N1 C19 1.143(14)
N2 C21 1.136(15)
N3 C23 1.129(13)
N4 C25 1.091(15)
N5 C27 1.144(15)
N6 C29 1.131(14)
O2 C7 1.433(13)
O3 C8 1.456(15)
O4 C9 1.428(13)
O5 C10 1.434(14)
O6 C11 1.466(13)
O7 C12 1.378(13)
O8 C13 1.434(14)
O9 C14 1.463(16)
O10 C15 1.423(19)
O11 C16 1.452(15)
O12 C17 1.388(16)
O13 C18 1.429(17)
C19 C20 1.470(16)
C21 C22 1.459(19)
C23 C24 1.467(16)
C25 C26 1.458(17)
C27 C28 1.429(19)
C29 C30 1.437(18)
C1 C2 1.324(16)
C2 C3 1.484(16)
C3 O1 1.394(13)
C4 O1 1.405(14)
C4 C5 1.466(19)
C5 C6 1.161(18)
C31 F3 1.34(3)
C31 F1 1.35(3)
C31 F2 1.43(3)
C31 S3 1.69(3)
O14 S3 1.373(11)
O15 S3 1.409(12)
O16 S3 1.487(15)
C32 F4 1.10(4)
C32 F5 1.36(3)
C32 F6 1.35(3)
C32 S4 1.89(4)
O17 S4 1.420(11)
O18 S4 1.392(14)
O19 S4 1.454(12)
C33 F8 1.292(15)
C33 F7 1.333(14)
C33 F9 1.337(14)
C33 S5 1.830(14)
O20 S5 1.448(9)
O21 S5 1.446(8)
O22 S5 1.422(9)
C34 F11 1.24(3)
C34 F10 1.26(2)
C34 F12 1.37(2)
C34 S6 1.75(2)
O23 S6 1.357(16)
O24 S6 1.400(14)
O25 S6 1.418(15)
C35 O26 1.284(19)
C35 C36 1.64(3)
C36 O27 1.330(18)
C37 O26 1.534(19)
C38 O27 1.376(18)

loop_
_geom_torsion_atom_site_label_1
_geom_torsion_atom_site_label_2
_geom_torsion_atom_site_label_3
_geom_torsion_atom_site_label_4
_geom_torsion
N1 Ru1 S1 C1 -30(9)
N2 Ru1 S1 C1 -111.1(5)
N3 Ru1 S1 C1 -26.3(5)
P1 Ru1 S1 C1 66.3(5)
P2 Ru1 S1 C1 158.2(5)
N1 Ru1 S1 S2 72(9)
N2 Ru1 S1 S2 -8.9(3)
N3 Ru1 S1 S2 75.9(3)
P1 Ru1 S1 S2 168.51(17)
P2 Ru1 S1 S2 -99.63(17)
C1 S1 S2 C3 18.7(6)
Ru1 S1 S2 C3 -94.5(4)
C1 S1 S2 Ru2 -93.8(4)
Ru1 S1 S2 Ru2 153.05(12)
N4 Ru2 S2 C3 162(59)
N6 Ru2 S2 C3 -11.7(5)
N5 Ru2 S2 C3 -97.3(5)
P3 Ru2 S2 C3 80.1(4)
P4 Ru2 S2 C3 170.5(4)
N4 Ru2 S2 S1 -97(23)
N6 Ru2 S2 S1 89.4(3)
N5 Ru2 S2 S1 3.8(3)
P3 Ru2 S2 S1 -178.80(17)
P4 Ru2 S2 S1 -88.40(18)
N1 Ru1 P1 O2 -30.9(5)
N2 Ru1 P1 O2 -93(6)
N3 Ru1 P1 O2 -116.6(5)
P2 Ru1 P1 O2 61.3(4)
S1 Ru1 P1 O2 151.0(4)
N1 Ru1 P1 O4 -153.2(4)
N2 Ru1 P1 O4 145(6)
N3 Ru1 P1 O4 121.1(4)
P2 Ru1 P1 O4 -60.9(4)
S1 Ru1 P1 O4 28.7(4)
N1 Ru1 P1 O3 91.5(5)
N2 Ru1 P1 O3 30(6)
N3 Ru1 P1 O3 5.8(5)
P2 Ru1 P1 O3 -176.3(4)
S1 Ru1 P1 O3 -86.6(4)
N1 Ru1 P2 O6 -66.3(4)
N2 Ru1 P2 O6 19.0(4)
N3 Ru1 P2 O6 -4(3)
P1 Ru1 P2 O6 -159.8(4)
S1 Ru1 P2 O6 113.5(4)
N1 Ru1 P2 O7 177.1(5)
N2 Ru1 P2 O7 -97.6(5)
N3 Ru1 P2 O7 -121(3)
P1 Ru1 P2 O7 83.6(4)
S1 Ru1 P2 O7 -3.1(4)
N1 Ru1 P2 O5 56.5(5)
N2 Ru1 P2 O5 141.8(5)
N3 Ru1 P2 O5 119(3)
P1 Ru1 P2 O5 -37.0(4)
S1 Ru1 P2 O5 -123.8(4)
N4 Ru2 P3 O10 -125.0(6)
N6 Ru2 P3 O10 147.6(5)
N5 Ru2 P3 O10 -179(100)
P4 Ru2 P3 O10 -34.7(5)
S2 Ru2 P3 O10 54.2(5)
N4 Ru2 P3 O8 116.3(5)
N6 Ru2 P3 O8 28.9(5)
N5 Ru2 P3 O8 62(5)
P4 Ru2 P3 O8 -153.4(4)
S2 Ru2 P3 O8 -64.5(4)
N4 Ru2 P3 O9 -6.5(5)
N6 Ru2 P3 O9 -93.9(5)
N5 Ru2 P3 O9 -61(5)
P4 Ru2 P3 O9 83.8(5)
S2 Ru2 P3 O9 172.7(5)
N4 Ru2 P4 O13 57.1(6)
N6 Ru2 P4 O13 100(5)
N5 Ru2 P4 O13 142.0(6)
P3 Ru2 P4 O13 -36.1(6)
S2 Ru2 P4 O13 -122.8(6)
N4 Ru2 P4 O12 176.5(5)
N6 Ru2 P4 O12 -141(5)
N5 Ru2 P4 O12 -98.6(5)
P3 Ru2 P4 O12 83.3(4)
S2 Ru2 P4 O12 -3.4(4)
N4 Ru2 P4 O11 -64.8(5)
N6 Ru2 P4 O11 -22(5)
N5 Ru2 P4 O11 20.1(5)
P3 Ru2 P4 O11 -158.0(4)
S2 Ru2 P4 O11 115.3(4)
N2 Ru1 N1 C19 63(7)
N3 Ru1 N1 C19 -22(7)
P1 Ru1 N1 C19 -115(7)
P2 Ru1 N1 C19 153(7)
S1 Ru1 N1 C19 -18(15)
N1 Ru1 N2 C21 -5(21)
N3 Ru1 N2 C21 81(21)
P1 Ru1 N2 C21 57(24)
P2 Ru1 N2 C21 -97(21)
S1 Ru1 N2 C21 173(21)
N1 Ru1 N3 C23 58(5)
N2 Ru1 N3 C23 -28(5)
P1 Ru1 N3 C23 151(5)
P2 Ru1 N3 C23 -5(8)
S1 Ru1 N3 C23 -122(5)
N6 Ru2 N4 C25 -38(18)
N5 Ru2 N4 C25 47(18)
P3 Ru2 N4 C25 -130(18)
P4 Ru2 N4 C25 140(18)
S2 Ru2 N4 C25 148(18)
N4 Ru2 N5 C27 -24(17)
N6 Ru2 N5 C27 64(17)
P3 Ru2 N5 C27 31(21)
P4 Ru2 N5 C27 -114(17)
S2 Ru2 N5 C27 157(17)
N4 Ru2 N6 C29 8(14)
N5 Ru2 N6 C29 -77(14)
P3 Ru2 N6 C29 101(14)
P4 Ru2 N6 C29 -34(18)
S2 Ru2 N6 C29 -172(14)
O4 P1 O2 C7 -57.7(10)
O3 P1 O2 C7 47.9(10)
Ru1 P1 O2 C7 177.8(8)
O2 P1 O3 C8 56.4(9)
O4 P1 O3 C8 168.2(9)
Ru1 P1 O3 C8 -69.9(9)
O2 P1 O4 C9 73.2(10)
O3 P1 O4 C9 -35.9(10)
Ru1 P1 O4 C9 -162.1(8)
O6 P2 O5 C10 57.2(9)
O7 P2 O5 C10 164.7(9)
Ru1 P2 O5 C10 -67.0(9)
O7 P2 O6 C11 -57.9(9)
O5 P2 O6 C11 47.3(9)
Ru1 P2 O6 C11 177.6(8)
O6 P2 O7 C12 134.3(12)
O5 P2 O7 C12 24.5(12)
Ru1 P2 O7 C12 -105.9(11)
O10 P3 O8 C13 47.5(11)
O9 P3 O8 C13 -58.9(11)
Ru2 P3 O8 C13 171.3(9)
O10 P3 O9 C14 -167.1(10)
O8 P3 O9 C14 -57.2(11)
Ru2 P3 O9 C14 67.6(10)
O8 P3 O10 C15 -87.0(15)
O9 P3 O10 C15 23.3(15)
Ru2 P3 O10 C15 151.6(13)
O13 P4 O11 C16 48.8(13)
O12 P4 O11 C16 -55.5(13)
Ru2 P4 O11 C16 -179.5(11)
O13 P4 O12 C17 -0.8(14)
O11 P4 O12 C17 107.6(14)
Ru2 P4 O12 C17 -132.2(13)
O12 P4 O13 C18 170.6(11)
O11 P4 O13 C18 61.2(12)
Ru2 P4 O13 C18 -62.6(13)
Ru1 N1 C19 C20 -78(34)
Ru1 N2 C21 C22 25(100)
Ru1 N3 C23 C24 166(100)
Ru2 N4 C25 C26 172(14)
Ru2 N5 C27 C28 132(41)
Ru2 N6 C29 C30 125(57)
S2 S1 C1 C2 -10.5(10)
Ru1 S1 C1 C2 105.5(10)
S1 C1 C2 C3 -7.0(16)
C1 C2 C3 O1 -96.1(13)
C1 C2 C3 S2 23.5(14)
S1 S2 C3 O1 93.2(8)
Ru2 S2 C3 O1 -156.8(7)
S1 S2 C3 C2 -24.8(8)
Ru2 S2 C3 C2 85.2(8)
O1 C4 C5 C6 23(22)
C2 C3 O1 C4 -167.8(10)
S2 C3 O1 C4 74.1(11)
C5 C4 O1 C3 -164.2(10)
F3 C31 S3 O14 55(2)
F1 C31 S3 O14 -166.6(18)
F2 C31 S3 O14 -57(2)
F3 C31 S3 O15 -70.3(19)
F1 C31 S3 O15 69(2)
F2 C31 S3 O15 177.7(17)
F3 C31 S3 O16 173.4(18)
F1 C31 S3 O16 -48(2)
F2 C31 S3 O16 61.4(19)
F4 C32 S4 O18 -65(3)
F5 C32 S4 O18 66(2)
F6 C32 S4 O18 171(2)
F4 C32 S4 O17 176(3)
F5 C32 S4 O17 -53(2)
F6 C32 S4 O17 52(2)
F4 C32 S4 O19 55(3)
F5 C32 S4 O19 -173.7(19)
F6 C32 S4 O19 -69(2)
F8 C33 S5 O22 179.7(10)
F7 C33 S5 O22 60.7(10)
F9 C33 S5 O22 -58.6(11)
F8 C33 S5 O21 59.1(11)
F7 C33 S5 O21 -60.0(10)
F9 C33 S5 O21 -179.3(9)
F8 C33 S5 O20 -59.3(11)
F7 C33 S5 O20 -178.4(9)
F9 C33 S5 O20 62.3(11)
F11 C34 S6 O23 77(2)
F10 C34 S6 O23 -70(2)
F12 C34 S6 O23 -179.3(18)
F11 C34 S6 O24 -43(2)
F10 C34 S6 O24 170(2)
F12 C34 S6 O24 61(2)
F11 C34 S6 O25 -164(2)
F10 C34 S6 O25 49(2)
F12 C34 S6 O25 -60(2)
O26 C35 C36 O27 -78(2)
C36 C35 O26 C37 175.2(15)
C35 C36 O27 C38 -149.1(14)
